data_4020871
loop_
_publ_author_name
'Hideaki Oshida'
'Akihiko Ishii'
'Juzo Nakayama'

_publ_section_title
;
 Oxidation of cis- and trans-3,5-Di-tert-butyl-3,5-diphenyl-
 1,2,4-trithiolanes: Isolation and Properties
 of the 1-Oxides and the 1,2-Dioxides
;
_journal_name_full 'Journal of Organic Chemistry'
_journal_page_first 1695
_journal_page_last 1703
_journal_paper_doi 10.1021/jo0354591
_journal_volume 69
_journal_year 2004
_chemical_formula_moiety 'C22 H28 O S3'
_chemical_formula_sum 'C22 H28 O S3'
_chemical_formula_weight 404.657
_space_group_IT_number 2
_symmetry_cell_setting triclinic
_symmetry_space_group_name_Hall '-P 1'
_symmetry_space_group_name_H-M 'P -1'
_cell_angle_alpha 86.50(2)
_cell_angle_beta 79.83(2)
_cell_angle_gamma 71.312(11)
_cell_formula_units_Z 2
_cell_length_a 6.546(2)
_cell_length_b 9.620(3)
_cell_length_c 17.794(5)
_cell_measurement_temperature 298
_cell_volume 1044.8(5)
_exptl_crystal_density_diffrn 1.286
_cod_depositor_comments
;
The following automatic conversions were performed:
'_symmetry_cell_setting' value 'Triclinic' changed to 'triclinic'
according to '/home/saulius/struct/CIF-dictionaries/cif_core.dic'
dictionary named 'cif_core.dic' version 2.4.1 from 2010-06-29.

Automatic conversion script
Id: cif_fix_enum 1527 2010-12-29 10:47:43Z saulius 
;
_cod_database_code 4020871

loop_
_symmetry_equiv_pos_as_xyz
+X,+Y,+Z
-X,-Y,-Z

loop_
_atom_site_label
_atom_site_type_symbol
_atom_site_fract_x
_atom_site_fract_y
_atom_site_fract_z
_atom_site_U_iso_or_equiv
_atom_site_adp_type
_atom_site_occupancy
_atom_site_symmetry_multiplicity
_atom_site_calc_flag
_atom_site_refinement_flags
_atom_site_disorder_assembly
_atom_site_disorder_group
S4 S 0.5097(3) 0.2314(3) 0.24513(15) 0.0723(9) Uani 1 1 d . . .
S2 S 0.8897(4) 0.2655(4) 0.30355(18) 0.0814(9) Uani 1 1 d . . .
S1 S 0.9684(4) 0.2243(3) 0.18820(17) 0.0822(10) Uani 1 1 d . . .
C5 C 0.6847(12) 0.3009(10) 0.1685(5) 0.057(2) Uani 1 1 d . . .
C6 C 0.7603(13) 0.0167(10) 0.3310(5) 0.055(2) Uani 1 1 d . . .
C3 C 0.6662(12) 0.1843(9) 0.3247(5) 0.056(2) Uani 1 1 d . . .
C16 C 0.6155(14) 0.4669(11) 0.1679(5) 0.064(2) Uani 1 1 d . . .
C11 C 0.9519(14) -0.0499(11) 0.3610(6) 0.071(3) Uani 1 1 d . . .
C9 C 0.9122(17) -0.2860(12) 0.3538(6) 0.078(3) Uani 1 1 d . . .
C13 C 0.6533(18) 0.2244(13) 0.4683(6) 0.087(3) Uani 1 1 d . . .
C21 C 0.7653(15) 0.5411(9) 0.1423(6) 0.067(2) Uani 1 1 d . . .
C7 C 0.6462(16) -0.0724(11) 0.3131(5) 0.071(3) Uani 1 1 d . . .
C22 C 0.6770(16) 0.2388(10) 0.0885(6) 0.071(3) Uani 1 1 d . . .
C18 C 0.3298(17) 0.7032(11) 0.1828(6) 0.075(3) Uani 1 1 d . . .
C20 C 0.6987(18) 0.6916(12) 0.1360(7) 0.083(3) Uani 1 1 d . . .
C12 C 0.5198(15) 0.2531(10) 0.4037(6) 0.068(3) Uani 1 1 d . . .
C14 C 0.3371(17) 0.1840(13) 0.4259(7) 0.092(3) Uani 1 1 d . . .
C23 C 0.4524(16) 0.3145(14) 0.0663(6) 0.090(3) Uani 1 1 d . . .
C17 C 0.3976(15) 0.5510(12) 0.1900(6) 0.082(3) Uani 1 1 d . . .
C19 C 0.483(2) 0.7733(12) 0.1555(6) 0.082(3) Uani 1 1 d . . .
C24 C 0.8431(17) 0.2751(12) 0.0265(6) 0.084(3) Uani 1 1 d . . .
C10 C 1.0273(16) -0.2021(14) 0.3687(6) 0.086(3) Uani 1 1 d . . .
O1 O 1.0621(17) 0.0708(11) 0.1733(7) 0.097(4) Uani 0.67 1 d P . .
C8 C 0.7180(18) -0.2218(11) 0.3266(7) 0.081(3) Uani 1 1 d . . .
O2 O 0.828(4) 0.410(3) 0.3245(16) 0.106(8) Uani 0.33 1 d P . .
C25 C 0.718(2) 0.0759(13) 0.0901(8) 0.109(4) Uani 1 1 d . . .
C15 C 0.413(2) 0.4163(12) 0.3955(7) 0.105(4) Uani 1 1 d . . .
H11 H 1.0291 0.0100 0.3767 0.086 Uiso 1 1 d R . .
H9 H 0.9679 -0.3901 0.3616 0.094 Uiso 1 1 d R . .
H13A H 0.5621 0.2664 0.5150 0.104 Uiso 1 1 d R . .
H13B H 0.7673 0.2685 0.4549 0.104 Uiso 1 1 d R . .
H13C H 0.7169 0.1206 0.4750 0.104 Uiso 1 1 d R . .
H21 H 0.9175 0.4860 0.1294 0.080 Uiso 1 1 d R . .
H7 H 0.5159 -0.0302 0.2911 0.085 Uiso 1 1 d R . .
H18 H 0.1782 0.7577 0.1979 0.089 Uiso 1 1 d R . .
H20 H 0.8031 0.7420 0.1178 0.100 Uiso 1 1 d R . .
H14A H 0.2465 0.2239 0.4730 0.110 Uiso 1 1 d R . .
H14B H 0.4020 0.0800 0.4314 0.110 Uiso 1 1 d R . .
H14C H 0.2497 0.2030 0.3861 0.110 Uiso 1 1 d R . .
H23A H 0.4447 0.2792 0.0179 0.107 Uiso 1 1 d R . .
H23B H 0.4341 0.4176 0.0625 0.107 Uiso 1 1 d R . .
H23C H 0.3387 0.2981 0.1044 0.107 Uiso 1 1 d R . .
H17 H 0.2904 0.5043 0.2109 0.099 Uiso 1 1 d R . .
H19 H 0.4348 0.8780 0.1493 0.098 Uiso 1 1 d R . .
H24A H 0.8336 0.2366 -0.0209 0.101 Uiso 1 1 d R . .
H24B H 0.9895 0.2343 0.0371 0.101 Uiso 1 1 d R . .
H24C H 0.8060 0.3800 0.0227 0.101 Uiso 1 1 d R . .
H10 H 1.1655 -0.2497 0.3848 0.103 Uiso 1 1 d R . .
H8 H 0.6307 -0.2805 0.3176 0.097 Uiso 1 1 d R . .
H25A H 0.7127 0.0403 0.0415 0.131 Uiso 1 1 d R . .
H25B H 0.6096 0.0532 0.1283 0.131 Uiso 1 1 d R . .
H25C H 0.8602 0.0299 0.1034 0.131 Uiso 1 1 d R . .
H15A H 0.3248 0.4569 0.4429 0.126 Uiso 1 1 d R . .
H15B H 0.3229 0.4331 0.3567 0.126 Uiso 1 1 d R . .
H15C H 0.5243 0.4626 0.3808 0.126 Uiso 1 1 d R . .

loop_
_atom_site_aniso_label
_atom_site_aniso_U_11
_atom_site_aniso_U_22
_atom_site_aniso_U_33
_atom_site_aniso_U_23
_atom_site_aniso_U_13
_atom_site_aniso_U_12
S4 0.0428(12) 0.102(2) 0.0766(17) 0.0250(14) -0.0154(10) -0.0301(12)
S2 0.0589(15) 0.103(2) 0.096(2) 0.0150(17) -0.0242(13) -0.0416(14)
S1 0.0403(12) 0.100(2) 0.102(2) 0.0199(16) -0.0090(12) -0.0213(12)
C5 0.042(4) 0.068(6) 0.061(6) 0.005(4) -0.007(4) -0.019(4)
C6 0.053(5) 0.069(6) 0.046(5) 0.001(4) -0.009(4) -0.024(4)
C3 0.042(4) 0.061(5) 0.066(6) 0.008(4) -0.012(4) -0.016(4)
C16 0.051(5) 0.076(6) 0.065(6) -0.009(5) -0.003(4) -0.022(4)
C11 0.049(5) 0.076(7) 0.088(7) 0.001(5) -0.020(5) -0.014(4)
C9 0.075(7) 0.075(7) 0.070(7) 0.014(5) 0.000(5) -0.013(5)
C13 0.080(7) 0.100(8) 0.083(8) -0.016(6) -0.019(6) -0.026(6)
C21 0.057(5) 0.048(5) 0.084(7) 0.004(5) 0.001(5) -0.010(4)
C7 0.074(6) 0.075(7) 0.058(6) 0.007(5) -0.025(5) -0.011(5)
C22 0.071(6) 0.062(6) 0.079(7) -0.008(5) 0.003(5) -0.025(5)
C18 0.078(7) 0.065(7) 0.065(7) -0.001(5) -0.018(5) 0.003(5)
C20 0.081(7) 0.084(8) 0.093(8) -0.005(6) -0.005(6) -0.042(6)
C12 0.057(5) 0.071(6) 0.075(7) 0.010(5) -0.019(4) -0.016(4)
C14 0.063(6) 0.129(10) 0.087(8) -0.010(7) -0.004(5) -0.039(6)
C23 0.060(6) 0.144(10) 0.068(7) -0.022(7) -0.005(5) -0.037(6)
C17 0.044(5) 0.098(8) 0.099(8) 0.012(6) -0.007(5) -0.020(5)
C19 0.099(8) 0.078(7) 0.075(7) 0.002(6) -0.027(6) -0.030(6)
C24 0.071(6) 0.091(8) 0.089(8) -0.008(6) -0.015(5) -0.022(5)
C10 0.046(5) 0.114(10) 0.086(8) -0.011(7) -0.003(5) -0.011(6)
O1 0.071(6) 0.066(7) 0.120(10) 0.015(6) 0.003(6) 0.013(5)
C8 0.085(7) 0.068(7) 0.089(8) 0.001(6) -0.013(6) -0.024(5)
O2 0.093(16) 0.11(2) 0.15(2) 0.022(16) -0.050(15) -0.062(14)
C25 0.127(10) 0.090(9) 0.113(10) -0.029(7) 0.013(8) -0.050(8)
C15 0.111(10) 0.087(9) 0.102(10) -0.001(7) -0.025(8) -0.006(7)

loop_
_geom_bond_atom_site_label_1
_geom_bond_atom_site_label_2
_geom_bond_distance
_geom_bond_site_symmetry_2
_geom_bond_publ_flag
S4 C5 1.857(8) . ?
S4 C3 1.843(9) . ?
S2 O2 1.38(3) . ?
S2 C3 1.843(8) . ?
S2 S1 2.057(4) . ?
S1 O1 1.427(10) . ?
S1 C5 1.854(8) . ?
C5 C16 1.514(12) . ?
C5 C22 1.592(14) . ?
C6 C7 1.386(12) . ?
C6 C11 1.396(12) . ?
C6 C3 1.535(12) . ?
C3 C12 1.601(14) . ?
C16 C21 1.389(12) . ?
C16 C17 1.394(12) . ?
C11 C10 1.393(14) . ?
C9 C10 1.333(15) . ?
C9 C8 1.381(15) . ?
C13 C12 1.524(14) . ?
C21 C20 1.375(13) . ?
C7 C8 1.382(13) . ?
C22 C23 1.527(14) . ?
C22 C25 1.503(14) . ?
C22 C24 1.514(14) . ?
C18 C19 1.383(15) . ?
C18 C17 1.392(13) . ?
C20 C19 1.373(15) . ?
C12 C14 1.529(13) . ?
C12 C15 1.510(14) . ?
C11 H11 0.9601 . ?
C9 H9 0.9600 . ?
C13 H13A 0.9600 . ?
C13 H13B 0.9600 . ?
C13 H13C 0.9600 . ?
C21 H21 0.9600 . ?
C7 H7 0.9600 . ?
C18 H18 0.9601 . ?
C20 H20 0.9600 . ?
C14 H14A 0.9599 . ?
C14 H14B 0.9601 . ?
C14 H14C 0.9600 . ?
C23 H23A 0.9599 . ?
C23 H23B 0.9600 . ?
C23 H23C 0.9600 . ?
C17 H17 0.9601 . ?
C19 H19 0.9600 . ?
C24 H24A 0.9601 . ?
C24 H24B 0.9599 . ?
C24 H24C 0.9600 . ?
C10 H10 0.9600 . ?
C8 H8 0.9600 . ?
C25 H25A 0.9600 . ?
C25 H25B 0.9600 . ?
C25 H25C 0.9600 . ?
C15 H15A 0.9601 . ?
C15 H15B 0.9600 . ?
C15 H15C 0.9600 . ?
